data_4111292
loop_
_publ_author_name
'Jian-Ming L\"u'
'Sergiy V. Rosokha'
'Ivan S. Neretin'
'Jay K. Kochi'

_publ_section_title
;
 Quinones as Electron Acceptors. X-Ray Structures, Spectral (EPR, UV-vis)
 Characteristics and Electron-Transfer Reactivities of Their Reduced Anion
 Radicals as Separated vs Contact Ion Pairs
;
_journal_name_full 'Journal of the American Chemical Society'
_journal_page_first 16708
_journal_page_last 16719
_journal_paper_doi 10.1021/ja066471o
_journal_volume 128
_journal_year 2006
_chemical_formula_moiety 'C16 H36 N, 1.5(C8 Cl2 N2 O2)'
_chemical_formula_sum 'C28 H36 Cl3 N4 O3'
_chemical_formula_weight 582.96
_chemical_name_systematic
; 
 ? 
;
_space_group_IT_number 2
_symmetry_cell_setting triclinic
_symmetry_space_group_name_Hall '-P 1'
_symmetry_space_group_name_H-M 'P -1'
_atom_sites_solution_hydrogens geom
_atom_sites_solution_primary direct
_atom_sites_solution_secondary difmap
_audit_creation_method SHELXL-97
_cell_angle_alpha 101.21(3)
_cell_angle_beta 97.26(4)
_cell_angle_gamma 108.24(5)
_cell_formula_units_Z 2
_cell_length_a 9.672(13)
_cell_length_b 12.917(16)
_cell_length_c 13.233(16)
_cell_measurement_reflns_used 1118
_cell_measurement_temperature 173(2)
_cell_measurement_theta_max 20.76
_cell_measurement_theta_min 2.27
_cell_volume 1509(3)
_computing_cell_refinement 'SAINT (Bruker, 2003)'
_computing_data_collection 'SMART (Bruker, 2003)'
_computing_data_reduction 'SAINT & SADABS (Bruker, 2003)'
_computing_molecular_graphics 'XP (Bruker, 1999)'
_computing_publication_material 'SHELXL, XCIF (Bruker, 1999)'
_computing_structure_refinement SHELXTL
_computing_structure_solution 'SHELXTL (Bruker, 2003)'
_diffrn_ambient_temperature 173(2)
_diffrn_measured_fraction_theta_full 0.926
_diffrn_measured_fraction_theta_max 0.926
_diffrn_measurement_device 'Bruker SMART'
_diffrn_measurement_method 'omega-scan, full sphere'
_diffrn_radiation_monochromator graphite
_diffrn_radiation_source 'fine-focus sealed tube'
_diffrn_radiation_type MoK\a
_diffrn_radiation_wavelength 0.71073
_diffrn_reflns_av_R_equivalents 0.0535
_diffrn_reflns_av_sigmaI/netI 0.2280
_diffrn_reflns_limit_h_max 13
_diffrn_reflns_limit_h_min -13
_diffrn_reflns_limit_k_max 17
_diffrn_reflns_limit_k_min -17
_diffrn_reflns_limit_l_max 18
_diffrn_reflns_limit_l_min -13
_diffrn_reflns_number 13133
_diffrn_reflns_theta_full 30.44
_diffrn_reflns_theta_max 30.44
_diffrn_reflns_theta_min 1.60
_diffrn_standards_decay_% 0
_diffrn_standards_interval_count 0
_diffrn_standards_interval_time 0
_diffrn_standards_number none
_exptl_absorpt_coefficient_mu 0.339
_exptl_absorpt_correction_type none
_exptl_crystal_colour brown
_exptl_crystal_density_diffrn 1.283
_exptl_crystal_description plate
_exptl_crystal_F_000 614
_exptl_crystal_size_max 0.30
_exptl_crystal_size_mid 0.30
_exptl_crystal_size_min 0.02
_refine_diff_density_max 0.577
_refine_diff_density_min -0.273
_refine_diff_density_rms 0.063
_refine_ls_extinction_method none
_refine_ls_goodness_of_fit_ref 0.814
_refine_ls_hydrogen_treatment constr
_refine_ls_matrix_type full
_refine_ls_number_parameters 374
_refine_ls_number_reflns 8478
_refine_ls_number_restraints 0
_refine_ls_restrained_S_all 0.814
_refine_ls_R_factor_all 0.2125
_refine_ls_R_factor_gt 0.0678
_refine_ls_shift/su_max 0.006
_refine_ls_shift/su_mean 0.001
_refine_ls_structure_factor_coef Fsqd
_refine_ls_weighting_details 'calc w=1/[\s^2^(Fo^2^)+(0.0582P)^2^+0.0000P] where P=(Fo^2^+2Fc^2^)/3'
_refine_ls_weighting_scheme calc
_refine_ls_wR_factor_gt 0.1509
_refine_ls_wR_factor_ref 0.1811
_reflns_number_gt 2476
_reflns_number_total 8478
_reflns_threshold_expression >2sigma(I)
_cod_data_source_file ja066471osi20061006_023416.cif
_cod_data_source_block ros62
_cod_database_code 4111292

loop_
_symmetry_equiv_pos_as_xyz
'x, y, z'
'-x, -y, -z'

loop_
_atom_site_label
_atom_site_type_symbol
_atom_site_fract_x
_atom_site_fract_y
_atom_site_fract_z
_atom_site_U_iso_or_equiv
_atom_site_adp_type
_atom_site_occupancy
_atom_site_symmetry_multiplicity
_atom_site_calc_flag
_atom_site_refinement_flags
_atom_site_disorder_assembly
_atom_site_disorder_group
Cl1 Cl 0.78613(12) 0.33946(10) 0.12760(10) 0.0607(4) Uani 1 1 d . . .
Cl2 Cl 0.50152(14) 0.14807(12) -0.02267(10) 0.0727(4) Uani 1 1 d . . .
C1 C 0.5348(4) 0.2626(3) 0.4419(4) 0.0418(11) Uani 1 1 d . . .
C2 C 0.5296(4) 0.2355(3) 0.3300(3) 0.0354(10) Uani 1 1 d . . .
C3 C 0.6549(4) 0.2949(3) 0.2908(4) 0.0384(11) Uani 1 1 d . . .
C4 C 0.6402(4) 0.2652(3) 0.1761(4) 0.0424(11) Uani 1 1 d . . .
C5 C 0.5186(5) 0.1833(3) 0.1115(3) 0.0422(11) Uani 1 1 d . . .
C6 C 0.3898(4) 0.1204(3) 0.1509(4) 0.0406(11) Uani 1 1 d . . .
C7 C 0.4030(4) 0.1522(3) 0.2640(3) 0.0333(10) Uani 1 1 d . . .
C8 C 0.2783(5) 0.0976(3) 0.3059(3) 0.0351(10) Uani 1 1 d . . .
O1 O 0.7682(3) 0.3673(2) 0.3507(2) 0.0518(8) Uani 1 1 d . . .
O2 O 0.2788(3) 0.0450(2) 0.0928(2) 0.0516(8) Uani 1 1 d . . .
N1 N 0.5377(4) 0.2824(3) 0.5312(3) 0.0549(11) Uani 1 1 d . . .
N2 N 0.1786(4) 0.0553(3) 0.3399(3) 0.0505(10) Uani 1 1 d . . .
C9 C 1.0712(14) 0.2209(9) 0.0209(10) 0.044(3) Uani 0.50 1 d P A 1
C13 C 0.9290(17) 0.1096(10) 0.1682(11) 0.040(3) Uani 0.50 1 d P A 1
N3 N 0.896(2) 0.1557(19) 0.2417(13) 0.067(5) Uani 0.50 1 d P A 1
N4 N 1.124(2) 0.3168(12) 0.0285(15) 0.064(5) Uani 0.50 1 d P A 1
Cl3 Cl 1.1001(6) 0.2799(4) 0.0467(5) 0.0517(10) Uani 0.50 1 d P A 2
Cl4 Cl 0.9341(7) 0.1567(6) 0.2078(4) 0.0537(13) Uani 0.50 1 d P A 2
C10 C 1.0390(5) 0.1201(5) 0.0205(4) 0.0531(13) Uani 1 1 d . . .
C11 C 0.9695(5) 0.0672(5) 0.0879(4) 0.0568(14) Uani 1 1 d . A .
C12 C 0.9302(5) -0.0556(5) 0.0759(4) 0.0608(14) Uani 1 1 d . . .
O3 O 0.8754(3) -0.1014(3) 0.1397(2) 0.0649(10) Uani 1 1 d . A .
N5 N 0.9753(3) 0.7271(2) 0.4023(2) 0.0323(8) Uani 1 1 d . . .
C14 C 0.9426(4) 0.6454(3) 0.4733(3) 0.0360(10) Uani 1 1 d . . .
H14A H 0.9102 0.5678 0.4283 0.043 Uiso 1 1 calc R . .
H14B H 1.0369 0.6581 0.5212 0.043 Uiso 1 1 calc R . .
C15 C 0.8274(4) 0.6513(3) 0.5396(3) 0.0376(10) Uani 1 1 d . . .
H15A H 0.7293 0.6313 0.4933 0.045 Uiso 1 1 calc R . .
H15B H 0.8547 0.7290 0.5832 0.045 Uiso 1 1 calc R . .
C16 C 0.8183(4) 0.5708(3) 0.6097(3) 0.0448(11) Uani 1 1 d . . .
H16A H 0.7971 0.4941 0.5658 0.054 Uiso 1 1 calc R . .
H16B H 0.9155 0.5934 0.6580 0.054 Uiso 1 1 calc R . .
C17 C 0.6991(5) 0.5692(4) 0.6732(4) 0.0638(14) Uani 1 1 d . . .
H17A H 0.7207 0.6448 0.7176 0.096 Uiso 1 1 calc R . .
H17B H 0.6966 0.5165 0.7177 0.096 Uiso 1 1 calc R . .
H17C H 0.6025 0.5453 0.6256 0.096 Uiso 1 1 calc R . .
C18 C 0.8318(4) 0.7212(3) 0.3344(3) 0.0359(10) Uani 1 1 d . . .
H18A H 0.7681 0.7429 0.3812 0.043 Uiso 1 1 calc R . .
H18B H 0.8567 0.7771 0.2919 0.043 Uiso 1 1 calc R . .
C19 C 0.7432(4) 0.6069(3) 0.2608(3) 0.0465(11) Uani 1 1 d . . .
H19A H 0.7191 0.5497 0.3021 0.056 Uiso 1 1 calc R . .
H19B H 0.8037 0.5857 0.2110 0.056 Uiso 1 1 calc R . .
C20 C 0.5984(4) 0.6088(4) 0.1990(4) 0.0605(14) Uani 1 1 d . . .
H20A H 0.5389 0.6318 0.2488 0.073 Uiso 1 1 calc R . .
H20B H 0.6225 0.6646 0.1563 0.073 Uiso 1 1 calc R . .
C21 C 0.5085(6) 0.4937(5) 0.1277(4) 0.107(2) Uani 1 1 d . . .
H21A H 0.5692 0.4694 0.0808 0.161 Uiso 1 1 calc R . .
H21B H 0.4200 0.4976 0.0858 0.161 Uiso 1 1 calc R . .
H21C H 0.4781 0.4397 0.1705 0.161 Uiso 1 1 calc R . .
C22 C 1.0768(4) 0.6921(3) 0.3361(3) 0.0358(10) Uani 1 1 d . . .
H22A H 1.0265 0.6121 0.2978 0.043 Uiso 1 1 calc R . .
H22B H 1.1677 0.6973 0.3837 0.043 Uiso 1 1 calc R . .
C23 C 1.1231(5) 0.7601(3) 0.2567(3) 0.0459(11) Uani 1 1 d . . .
H23A H 1.1770 0.8400 0.2938 0.055 Uiso 1 1 calc R . .
H23B H 1.0335 0.7559 0.2083 0.055 Uiso 1 1 calc R . .
C24 C 1.2236(5) 0.7147(4) 0.1933(4) 0.0545(12) Uani 1 1 d . . .
H24A H 1.2617 0.7659 0.1485 0.065 Uiso 1 1 calc R . .
H24B H 1.3101 0.7160 0.2429 0.065 Uiso 1 1 calc R . .
C25 C 1.1480(5) 0.5959(4) 0.1237(4) 0.0624(13) Uani 1 1 d . . .
H25A H 1.1222 0.5428 0.1679 0.094 Uiso 1 1 calc R . .
H25B H 1.2155 0.5766 0.0804 0.094 Uiso 1 1 calc R . .
H25C H 1.0574 0.5919 0.0781 0.094 Uiso 1 1 calc R . .
C26 C 1.0456(4) 0.8477(3) 0.4681(3) 0.0318(9) Uani 1 1 d . . .
H26A H 0.9783 0.8622 0.5151 0.038 Uiso 1 1 calc R . .
H26B H 1.0515 0.8983 0.4201 0.038 Uiso 1 1 calc R . .
C27 C 1.1995(4) 0.8799(3) 0.5351(3) 0.0374(10) Uani 1 1 d . . .
H27A H 1.2711 0.8724 0.4894 0.045 Uiso 1 1 calc R . .
H27B H 1.1976 0.8288 0.5823 0.045 Uiso 1 1 calc R . .
C28 C 1.2488(4) 1.0022(3) 0.6009(3) 0.0457(11) Uani 1 1 d . . .
H28A H 1.2501 1.0524 0.5530 0.055 Uiso 1 1 calc R . .
H28B H 1.1752 1.0090 0.6451 0.055 Uiso 1 1 calc R . .
C29 C 1.4007(5) 1.0405(4) 0.6709(4) 0.0700(15) Uani 1 1 d . . .
H29A H 1.3997 0.9921 0.7196 0.105 Uiso 1 1 calc R . .
H29B H 1.4264 1.1185 0.7111 0.105 Uiso 1 1 calc R . .
H29C H 1.4746 1.0358 0.6276 0.105 Uiso 1 1 calc R . .

loop_
_atom_site_aniso_label
_atom_site_aniso_U_11
_atom_site_aniso_U_22
_atom_site_aniso_U_33
_atom_site_aniso_U_23
_atom_site_aniso_U_13
_atom_site_aniso_U_12
Cl1 0.0487(7) 0.0645(8) 0.0789(10) 0.0330(7) 0.0304(6) 0.0175(6)
Cl2 0.0681(9) 0.1047(11) 0.0405(8) 0.0157(8) 0.0178(6) 0.0223(8)
C1 0.038(2) 0.036(2) 0.050(3) 0.012(3) 0.004(2) 0.0118(19)
C2 0.034(2) 0.036(2) 0.042(3) 0.015(2) 0.007(2) 0.0164(19)
C3 0.029(2) 0.033(2) 0.050(3) 0.015(2) -0.002(2) 0.0089(19)
C4 0.036(2) 0.046(3) 0.058(3) 0.024(3) 0.018(2) 0.021(2)
C5 0.040(3) 0.050(3) 0.040(3) 0.014(2) 0.009(2) 0.019(2)
C6 0.032(2) 0.046(3) 0.045(3) 0.011(2) 0.001(2) 0.019(2)
C7 0.032(2) 0.032(2) 0.040(3) 0.014(2) 0.006(2) 0.0136(19)
C8 0.037(2) 0.030(2) 0.039(3) 0.010(2) 0.004(2) 0.0124(19)
O1 0.0386(17) 0.0445(17) 0.065(2) 0.0142(17) 0.0046(16) 0.0061(14)
O2 0.0383(17) 0.0613(19) 0.044(2) 0.0064(16) -0.0036(15) 0.0110(15)
N1 0.061(3) 0.061(3) 0.034(2) 0.003(2) 0.002(2) 0.017(2)
N2 0.049(2) 0.043(2) 0.062(3) 0.019(2) 0.018(2) 0.0141(18)
C9 0.047(6) 0.022(7) 0.037(7) -0.001(6) -0.009(5) -0.013(6)
C13 0.052(7) 0.040(8) 0.027(9) 0.008(6) 0.005(7) 0.014(7)
N3 0.095(11) 0.064(8) 0.064(11) 0.024(8) 0.032(7) 0.048(8)
N4 0.065(8) 0.039(10) 0.076(9) 0.025(6) 0.017(6) -0.006(7)
Cl3 0.052(3) 0.031(3) 0.064(3) 0.008(2) 0.0139(19) 0.005(3)
Cl4 0.070(3) 0.052(3) 0.044(4) 0.004(3) 0.012(3) 0.031(3)
C10 0.035(3) 0.079(4) 0.053(3) 0.033(3) 0.006(2) 0.021(3)
C11 0.033(3) 0.089(4) 0.058(4) 0.038(3) 0.010(2) 0.022(3)
C12 0.041(3) 0.090(4) 0.060(4) 0.043(3) 0.008(3) 0.022(3)
O3 0.058(2) 0.091(2) 0.055(2) 0.042(2) 0.0182(17) 0.0222(18)
N5 0.0353(18) 0.0260(17) 0.037(2) 0.0119(16) 0.0044(16) 0.0120(14)
C14 0.036(2) 0.029(2) 0.049(3) 0.016(2) 0.010(2) 0.0155(18)
C15 0.043(2) 0.037(2) 0.034(2) 0.010(2) 0.008(2) 0.0137(19)
C16 0.050(3) 0.042(2) 0.052(3) 0.024(2) 0.016(2) 0.019(2)
C17 0.082(3) 0.061(3) 0.066(4) 0.038(3) 0.032(3) 0.030(3)
C18 0.036(2) 0.038(2) 0.040(3) 0.016(2) 0.004(2) 0.0189(19)
C19 0.040(2) 0.046(3) 0.049(3) 0.006(2) -0.002(2) 0.017(2)
C20 0.041(3) 0.068(3) 0.061(4) -0.001(3) -0.005(2) 0.019(2)
C21 0.082(4) 0.161(6) 0.071(5) 0.003(5) -0.008(4) 0.058(4)
C22 0.037(2) 0.030(2) 0.042(3) 0.006(2) 0.009(2) 0.0146(18)
C23 0.061(3) 0.033(2) 0.047(3) 0.012(2) 0.020(2) 0.016(2)
C24 0.056(3) 0.065(3) 0.049(3) 0.020(3) 0.023(2) 0.022(2)
C25 0.083(4) 0.071(3) 0.046(3) 0.009(3) 0.025(3) 0.042(3)
C26 0.034(2) 0.022(2) 0.042(3) 0.0081(19) 0.0130(19) 0.0106(17)
C27 0.045(3) 0.028(2) 0.038(3) 0.004(2) 0.006(2) 0.0141(18)
C28 0.056(3) 0.032(2) 0.048(3) 0.009(2) 0.003(2) 0.017(2)
C29 0.066(3) 0.042(3) 0.079(4) -0.003(3) -0.008(3) 0.008(2)

loop_
_atom_type_symbol
_atom_type_description
_atom_type_scat_dispersion_real
_atom_type_scat_dispersion_imag
_atom_type_scat_source
C C 0.0033 0.0016 'International Tables Vol C Tables 4.2.6.8 and 6.1.1.4'
H H 0.0000 0.0000 'International Tables Vol C Tables 4.2.6.8 and 6.1.1.4'
N N 0.0061 0.0033 'International Tables Vol C Tables 4.2.6.8 and 6.1.1.4'
O O 0.0106 0.0060 'International Tables Vol C Tables 4.2.6.8 and 6.1.1.4'
Cl Cl 0.1484 0.1585 'International Tables Vol C Tables 4.2.6.8 and 6.1.1.4'

loop_
_geom_angle_atom_site_label_1
_geom_angle_atom_site_label_2
_geom_angle_atom_site_label_3
_geom_angle
_geom_angle_site_symmetry_1
_geom_angle_site_symmetry_3
N1 C1 C2 178.8(5) . .
C7 C2 C3 122.5(4) . .
C7 C2 C1 118.9(4) . .
C3 C2 C1 118.6(4) . .
O1 C3 C2 121.8(4) . .
O1 C3 C4 122.6(4) . .
C2 C3 C4 115.6(4) . .
C5 C4 C3 122.3(4) . .
C5 C4 Cl1 121.5(4) . .
C3 C4 Cl1 116.2(3) . .
C4 C5 C6 122.6(4) . .
C4 C5 Cl2 122.3(3) . .
C6 C5 Cl2 115.0(3) . .
O2 C6 C7 121.8(4) . .
O2 C6 C5 123.2(4) . .
C7 C6 C5 115.0(4) . .
C2 C7 C8 120.8(4) . .
C2 C7 C6 122.0(4) . .
C8 C7 C6 117.2(3) . .
N2 C8 C7 179.1(4) . .
N4 C9 C10 169.0(18) . .
N3 C13 C11 175.7(16) . .
C9 C10 C11 127.4(8) . .
C9 C10 C12 110.9(8) . 2_755
C11 C10 C12 121.2(5) . 2_755
C11 C10 Cl3 120.1(5) . .
C12 C10 Cl3 118.7(4) 2_755 .
C13 C11 C10 128.0(8) . .
C13 C11 C12 109.7(8) . .
C10 C11 C12 122.3(6) . .
C10 C11 Cl4 118.0(5) . .
C12 C11 Cl4 119.5(4) . .
O3 C12 C11 121.9(6) . .
O3 C12 C10 121.8(5) . 2_755
C11 C12 C10 116.3(5) . 2_755
C22 N5 C26 112.4(3) . .
C22 N5 C18 111.6(3) . .
C26 N5 C18 106.0(3) . .
C22 N5 C14 105.7(3) . .
C26 N5 C14 110.5(3) . .
C18 N5 C14 110.8(3) . .
C15 C14 N5 117.4(3) . .
C15 C14 H14A 107.9 . .
N5 C14 H14A 107.9 . .
C15 C14 H14B 107.9 . .
N5 C14 H14B 107.9 . .
H14A C14 H14B 107.2 . .
C14 C15 C16 109.7(3) . .
C14 C15 H15A 109.7 . .
C16 C15 H15A 109.7 . .
C14 C15 H15B 109.7 . .
C16 C15 H15B 109.7 . .
H15A C15 H15B 108.2 . .
C17 C16 C15 111.7(3) . .
C17 C16 H16A 109.3 . .
C15 C16 H16A 109.3 . .
C17 C16 H16B 109.3 . .
C15 C16 H16B 109.3 . .
H16A C16 H16B 107.9 . .
C16 C17 H17A 109.5 . .
C16 C17 H17B 109.5 . .
H17A C17 H17B 109.5 . .
C16 C17 H17C 109.5 . .
H17A C17 H17C 109.5 . .
H17B C17 H17C 109.5 . .
C19 C18 N5 114.9(3) . .
C19 C18 H18A 108.5 . .
N5 C18 H18A 108.5 . .
C19 C18 H18B 108.5 . .
N5 C18 H18B 108.5 . .
H18A C18 H18B 107.5 . .
C18 C19 C20 110.8(3) . .
C18 C19 H19A 109.5 . .
C20 C19 H19A 109.5 . .
C18 C19 H19B 109.5 . .
C20 C19 H19B 109.5 . .
H19A C19 H19B 108.1 . .
C21 C20 C19 110.6(4) . .
C21 C20 H20A 109.5 . .
C19 C20 H20A 109.5 . .
C21 C20 H20B 109.5 . .
C19 C20 H20B 109.5 . .
H20A C20 H20B 108.1 . .
C20 C21 H21A 109.5 . .
C20 C21 H21B 109.5 . .
H21A C21 H21B 109.5 . .
C20 C21 H21C 109.5 . .
H21A C21 H21C 109.5 . .
H21B C21 H21C 109.5 . .
N5 C22 C23 115.7(3) . .
N5 C22 H22A 108.4 . .
C23 C22 H22A 108.4 . .
N5 C22 H22B 108.4 . .
C23 C22 H22B 108.4 . .
H22A C22 H22B 107.4 . .
C22 C23 C24 110.4(3) . .
C22 C23 H23A 109.6 . .
C24 C23 H23A 109.6 . .
C22 C23 H23B 109.6 . .
C24 C23 H23B 109.6 . .
H23A C23 H23B 108.1 . .
C25 C24 C23 114.6(4) . .
C25 C24 H24A 108.6 . .
C23 C24 H24A 108.6 . .
C25 C24 H24B 108.6 . .
C23 C24 H24B 108.6 . .
H24A C24 H24B 107.6 . .
C24 C25 H25A 109.5 . .
C24 C25 H25B 109.5 . .
H25A C25 H25B 109.5 . .
C24 C25 H25C 109.5 . .
H25A C25 H25C 109.5 . .
H25B C25 H25C 109.5 . .
N5 C26 C27 116.8(3) . .
N5 C26 H26A 108.1 . .
C27 C26 H26A 108.1 . .
N5 C26 H26B 108.1 . .
C27 C26 H26B 108.1 . .
H26A C26 H26B 107.3 . .
C26 C27 C28 109.5(3) . .
C26 C27 H27A 109.8 . .
C28 C27 H27A 109.8 . .
C26 C27 H27B 109.8 . .
C28 C27 H27B 109.8 . .
H27A C27 H27B 108.2 . .
C29 C28 C27 112.8(3) . .
C29 C28 H28A 109.0 . .
C27 C28 H28A 109.0 . .
C29 C28 H28B 109.0 . .
C27 C28 H28B 109.0 . .
H28A C28 H28B 107.8 . .
C28 C29 H29A 109.5 . .
C28 C29 H29B 109.5 . .
H29A C29 H29B 109.5 . .
C28 C29 H29C 109.5 . .
H29A C29 H29C 109.5 . .
H29B C29 H29C 109.5 . .

loop_
_geom_bond_atom_site_label_1
_geom_bond_atom_site_label_2
_geom_bond_distance
_geom_bond_site_symmetry_2
Cl1 C4 1.716(4) .
Cl2 C5 1.717(5) .
C1 N1 1.154(5) .
C1 C2 1.444(6) .
C2 C7 1.400(5) .
C2 C3 1.435(5) .
C3 O1 1.247(4) .
C3 C4 1.468(6) .
C4 C5 1.360(5) .
C5 C6 1.476(6) .
C6 O2 1.240(4) .
C6 C7 1.451(6) .
C7 C8 1.430(6) .
C8 N2 1.143(5) .
C9 N4 1.160(16) .
C9 C10 1.240(11) .
C13 N3 1.17(2) .
C13 C11 1.263(14) .
Cl3 C10 1.907(7) .
Cl4 C11 1.909(8) .
C10 C11 1.347(6) .
C10 C12 1.499(7) 2_755
C11 C12 1.481(7) .
C12 O3 1.206(5) .
C12 C10 1.499(7) 2_755
N5 C22 1.509(5) .
N5 C26 1.518(5) .
N5 C18 1.527(4) .
N5 C14 1.534(4) .
C14 C15 1.514(5) .
C14 H14A 0.9900 .
C14 H14B 0.9900 .
C15 C16 1.514(5) .
C15 H15A 0.9900 .
C15 H15B 0.9900 .
C16 C17 1.508(6) .
C16 H16A 0.9900 .
C16 H16B 0.9900 .
C17 H17A 0.9800 .
C17 H17B 0.9800 .
C17 H17C 0.9800 .
C18 C19 1.516(5) .
C18 H18A 0.9900 .
C18 H18B 0.9900 .
C19 C20 1.539(5) .
C19 H19A 0.9900 .
C19 H19B 0.9900 .
C20 C21 1.515(7) .
C20 H20A 0.9900 .
C20 H20B 0.9900 .
C21 H21A 0.9800 .
C21 H21B 0.9800 .
C21 H21C 0.9800 .
C22 C23 1.519(5) .
C22 H22A 0.9900 .
C22 H22B 0.9900 .
C23 C24 1.538(6) .
C23 H23A 0.9900 .
C23 H23B 0.9900 .
C24 C25 1.521(6) .
C24 H24A 0.9900 .
C24 H24B 0.9900 .
C25 H25A 0.9800 .
C25 H25B 0.9800 .
C25 H25C 0.9800 .
C26 C27 1.521(5) .
C26 H26A 0.9900 .
C26 H26B 0.9900 .
C27 C28 1.539(5) .
C27 H27A 0.9900 .
C27 H27B 0.9900 .
C28 C29 1.512(6) .
C28 H28A 0.9900 .
C28 H28B 0.9900 .
C29 H29A 0.9800 .
C29 H29B 0.9800 .
C29 H29C 0.9800 .
